data_4035971
loop_
_publ_author_name
'Srinivasulu, Vunnam'
'Shehadeh, Ihsan'
'Khanfar, Monther A.'
'Malik, Omar G.'
'Tarazi, Hamadeh'
'Abu-Yousef, Imad A'
'Sebastian, Anusha'
'Baniowda, Nabil'
'O'Connor, Matthew John'
'Al-Tel, Taleb H'

_publ_section_title
;
 One-Pot Synthesis of Diverse Collections of Benzoxazepine and
 Indolopyrazine Fused to Heterocyclic Systems.
;
_journal_issue 2
_journal_name_full 'The Journal of organic chemistry'
_journal_page_first 934
_journal_page_last 948
_journal_paper_doi 10.1021/acs.joc.8b02878
_journal_volume 84
_journal_year 2019
_chemical_formula_moiety 'C21 H17 N3 O3'
_chemical_formula_sum 'C21 H17 N3 O3'
_chemical_formula_weight 359.38
_space_group_crystal_system monoclinic
_space_group_IT_number 14
_space_group_name_Hall '-P 2ybc'
_space_group_name_H-M_alt 'P 1 21/c 1'
_atom_sites_solution_hydrogens geom
_atom_sites_solution_primary dual
_audit_creation_date 2018-09-25
_audit_creation_method
;
Olex2 1.2
(compiled 2017.07.20 svn.r3457 for OlexSys, GUI svn.r5370)
;
_cell_angle_alpha 90
_cell_angle_beta 96.982(3)
_cell_angle_gamma 90
_cell_formula_units_Z 4
_cell_length_a 11.3525(5)
_cell_length_b 17.2191(6)
_cell_length_c 8.8785(3)
_cell_measurement_reflns_used 2461
_cell_measurement_temperature 291
_cell_measurement_theta_max 28.7690
_cell_measurement_theta_min 3.9000
_cell_volume 1722.70(11)
_computing_cell_refinement 'CrysAlisPro 1.171.38.46 (Rigaku OD, 2015)'
_computing_data_collection 'CrysAlisPro 1.171.38.46 (Rigaku OD, 2015)'
_computing_data_reduction 'CrysAlisPro 1.171.38.46 (Rigaku OD, 2015)'
_computing_molecular_graphics 'Olex2 (Dolomanov et al., 2009)'
_computing_publication_material 'Olex2 (Dolomanov et al., 2009)'
_computing_structure_refinement 'ShelXL (Sheldrick, 2015)'
_computing_structure_solution 'ShelXT (Sheldrick, 2015)'
_diffrn_ambient_temperature 291
_diffrn_detector 'CCD plate'
_diffrn_detector_area_resol_mean 16.0534
_diffrn_detector_type Eos
_diffrn_measured_fraction_theta_full 0.997
_diffrn_measured_fraction_theta_max 0.8508
_diffrn_measurement_details
;
List of Runs (angles in degrees, time in seconds):

  # Type    Start    End  Width  t~exp~   \w     \q     \k     \f   Frames
--------------------------------------------------------------------------
  1  \w    -89.00 -64.00   1.00   10.00    --  -16.36-178.00   0.00   25
  2  \w    -76.00  -3.00   1.00   10.00    --  -16.36 -38.00 -30.00   73
  3  \w    -71.00  51.00   1.00   10.00    --  -16.36   0.00   0.00  122
;
_diffrn_measurement_device 'four-circle diffractometer'
_diffrn_measurement_device_type 'Xcalibur, Eos'
_diffrn_measurement_method '\w scans'
_diffrn_orient_matrix_type 'CrysAlisPro convention (1999,Acta A55,543-557)'
_diffrn_orient_matrix_UB_11 0.0600129000
_diffrn_orient_matrix_UB_12 -0.0120397000
_diffrn_orient_matrix_UB_13 0.0035128000
_diffrn_orient_matrix_UB_21 -0.0181276000
_diffrn_orient_matrix_UB_22 -0.0337458000
_diffrn_orient_matrix_UB_23 -0.0424306000
_diffrn_orient_matrix_UB_31 0.0053711000
_diffrn_orient_matrix_UB_32 0.0203463000
_diffrn_orient_matrix_UB_33 -0.0683117000
_diffrn_radiation_monochromator graphite
_diffrn_radiation_probe x-ray
_diffrn_radiation_type MoK\a
_diffrn_radiation_wavelength 0.71073
_diffrn_reflns_av_R_equivalents 0.0175
_diffrn_reflns_av_unetI/netI 0.0279
_diffrn_reflns_Laue_measured_fraction_full 0.997
_diffrn_reflns_Laue_measured_fraction_max 0.850
_diffrn_reflns_limit_h_max 14
_diffrn_reflns_limit_h_min -14
_diffrn_reflns_limit_k_max 23
_diffrn_reflns_limit_k_min -13
_diffrn_reflns_limit_l_max 12
_diffrn_reflns_limit_l_min -11
_diffrn_reflns_number 8263
_diffrn_reflns_point_group_measured_fraction_full 0.997
_diffrn_reflns_point_group_measured_fraction_max 0.850
_diffrn_reflns_theta_full 25.242
_diffrn_reflns_theta_max 29.231
_diffrn_reflns_theta_min 3.308
_diffrn_source 'fine-focus sealed X-ray tube'
_diffrn_source_type 'Enhance (Mo) X-ray Source'
_exptl_absorpt_coefficient_mu 0.095
_exptl_absorpt_correction_T_max 1.00000
_exptl_absorpt_correction_T_min 0.82936
_exptl_absorpt_correction_type multi-scan
_exptl_absorpt_process_details
;
CrysAlisPro 1.171.38.46 (Rigaku Oxford Diffraction, 2015)
Empirical absorption correction using spherical harmonics,
 implemented in SCALE3 ABSPACK scaling algorithm.
;
_exptl_crystal_colour colourless
_exptl_crystal_colour_primary colourless
_exptl_crystal_density_diffrn 1.386
_exptl_crystal_description needle
_exptl_crystal_F_000 752
_exptl_crystal_size_max 0.14
_exptl_crystal_size_mid 0.08
_exptl_crystal_size_min 0.04
_refine_diff_density_max 0.217
_refine_diff_density_min -0.205
_refine_diff_density_rms 0.035
_refine_ls_extinction_coef 0.0076(18)
_refine_ls_extinction_expression Fc^*^=kFc[1+0.001xFc^2^\l^3^/sin(2\q)]^-1/4^
_refine_ls_extinction_method 'SHELXL-2017/1 (Sheldrick 2017)'
_refine_ls_goodness_of_fit_ref 1.015
_refine_ls_hydrogen_treatment constr
_refine_ls_matrix_type full
_refine_ls_number_parameters 246
_refine_ls_number_reflns 3978
_refine_ls_number_restraints 0
_refine_ls_restrained_S_all 1.015
_refine_ls_R_factor_all 0.0599
_refine_ls_R_factor_gt 0.0413
_refine_ls_shift/su_max 0.001
_refine_ls_shift/su_mean 0.000
_refine_ls_structure_factor_coef Fsqd
_refine_ls_weighting_details 'w=1/[\s^2^(Fo^2^)+(0.0560P)^2^+0.3030P] where P=(Fo^2^+2Fc^2^)/3'
_refine_ls_weighting_scheme calc
_refine_ls_wR_factor_gt 0.1034
_refine_ls_wR_factor_ref 0.1163
_reflns_Friedel_coverage 0.000
_reflns_number_gt 3015
_reflns_number_total 3978
_reflns_threshold_expression 'I > 2\s(I)'
_cod_data_source_file jo8b02878_si_007.cif
_cod_data_source_block exp_2285
_cod_database_code 4035971
_shelx_shelxl_version_number 2017/1
_chemical_oxdiff_formula 'C H N O'
_chemical_oxdiff_usercomment Raed-1825
_shelx_space_group_comment
;
The symmetry employed for this shelxl refinement is uniquely defined
by the following loop, which should always be used as a source of
symmetry information in preference to the above space-group names.
They are only intended as comments.
;
_shelx_estimated_absorpt_t_max 0.996
_shelx_estimated_absorpt_t_min 0.987
_reflns_odcompleteness_completeness 99.64
_reflns_odcompleteness_iscentric 1
_reflns_odcompleteness_theta 26.32
_olex2_refinement_description
;
1. Fixed Uiso
 At 1.2 times of:
  All C(H) groups, All C(H,H) groups
 At 1.5 times of:
  All C(H,H,H) groups
2.a Ternary CH refined with riding coordinates:
 C007(H007)
2.b Secondary CH2 refined with riding coordinates:
 C00A(H00A,H00B), C00C(H00C,H00D)
2.c Aromatic/amide H refined with riding coordinates:
 C00I(H00I), C00J(H00J), C00K(H00K), C00L(H00L), C00M(H00M), C00N(H00N),
 C00O(H00O), C00Q(H00Q), C00R(H00R)
2.d Idealised Me refined as rotating group:
 C00P(H00E,H00F,H00G)
;
_olex2_date_sample_data_collection 2018-05-04
_olex2_submission_special_instructions 'No special instructions were received'
_oxdiff_exptl_absorpt_empirical_details
;
Empirical correction (ABSPACK) includes:
- Absorption correction using spherical harmonics
- Frame scaling
;
_oxdiff_exptl_absorpt_empirical_full_max 1.284
_oxdiff_exptl_absorpt_empirical_full_min 0.849

loop_
_space_group_symop_operation_xyz
'x, y, z'
'-x, y+1/2, -z+1/2'
'-x, -y, -z'
'x, -y-1/2, z-1/2'

loop_
_atom_site_label
_atom_site_type_symbol
_atom_site_fract_x
_atom_site_fract_y
_atom_site_fract_z
_atom_site_U_iso_or_equiv
_atom_site_adp_type
_atom_site_occupancy
_atom_site_site_symmetry_order
_atom_site_calc_flag
_atom_site_refinement_flags_posn
O001 O 0.27758(10) 0.14929(6) 0.60591(12) 0.0493(3) Uani 1 1 d .
O002 O 0.60138(10) 0.25260(6) 0.36422(13) 0.0529(3) Uani 1 1 d .
N003 N 0.54559(9) 0.34846(6) 0.51751(12) 0.0302(3) Uani 1 1 d .
N004 N 0.36498(10) 0.43973(6) 0.60826(12) 0.0332(3) Uani 1 1 d .
N005 N 0.68419(10) 0.41861(6) 0.68901(13) 0.0349(3) Uani 1 1 d .
O006 O 0.23078(11) 0.21904(7) 0.39594(13) 0.0622(4) Uani 1 1 d .
C007 C 0.42021(11) 0.32542(7) 0.47410(14) 0.0286(3) Uani 1 1 d .
H007 H 0.413852 0.303636 0.371457 0.034 Uiso 1 1 calc R
C008 C 0.57616(12) 0.40388(7) 0.62931(14) 0.0300(3) Uani 1 1 d .
C009 C 0.77408(12) 0.37458(8) 0.63841(16) 0.0338(3) Uani 1 1 d .
C00A C 0.33875(12) 0.39532(8) 0.46964(14) 0.0326(3) Uani 1 1 d .
H00A H 0.349904 0.427615 0.382990 0.039 Uiso 1 1 calc R
H00B H 0.256717 0.378281 0.459027 0.039 Uiso 1 1 calc R
C00B C 0.47949(12) 0.44828(8) 0.68033(14) 0.0322(3) Uani 1 1 d .
C00C C 0.38921(13) 0.26102(8) 0.58117(15) 0.0355(3) Uani 1 1 d .
H00C H 0.459374 0.229675 0.609699 0.043 Uiso 1 1 calc R
H00D H 0.366875 0.284549 0.672836 0.043 Uiso 1 1 calc R
C00D C 0.29091(12) 0.20928(8) 0.51471(15) 0.0330(3) Uani 1 1 d .
C00E C 0.29112(12) 0.48902(8) 0.67500(15) 0.0340(3) Uani 1 1 d .
C00F C 0.75240(12) 0.31996(8) 0.52196(16) 0.0351(3) Uani 1 1 d .
C00G C 0.36096(13) 0.52850(8) 0.79393(16) 0.0375(3) Uani 1 1 d .
C00H C 0.63100(12) 0.30314(8) 0.45809(15) 0.0356(3) Uani 1 1 d .
C00I C 0.16965(13) 0.50167(8) 0.64120(18) 0.0415(4) Uani 1 1 d .
H00I H 0.125268 0.476034 0.561319 0.050 Uiso 1 1 calc R
C00J C 0.47955(13) 0.50156(8) 0.79495(16) 0.0385(3) Uani 1 1 d .
H00J H 0.545022 0.517229 0.861193 0.046 Uiso 1 1 calc R
C00K C 0.89109(13) 0.38537(9) 0.70650(18) 0.0442(4) Uani 1 1 d .
H00K H 0.907184 0.421020 0.784994 0.053 Uiso 1 1 calc R
C00L C 0.30447(16) 0.58176(9) 0.88262(18) 0.0482(4) Uani 1 1 d .
H00L H 0.347629 0.608637 0.961818 0.058 Uiso 1 1 calc R
C00M C 0.84623(14) 0.27926(9) 0.4699(2) 0.0466(4) Uani 1 1 d .
H00M H 0.831527 0.244389 0.389783 0.056 Uiso 1 1 calc R
C00N C 0.98180(14) 0.34336(10) 0.6573(2) 0.0523(4) Uani 1 1 d .
H00N H 1.058811 0.349946 0.704734 0.063 Uiso 1 1 calc R
C00O C 0.18448(17) 0.59294(10) 0.8493(2) 0.0542(4) Uani 1 1 d .
H00O H 0.146394 0.627698 0.907294 0.065 Uiso 1 1 calc R
C00P C 0.18529(17) 0.09429(10) 0.5568(2) 0.0596(5) Uani 1 1 d .
H00E H 0.191776 0.078758 0.454299 0.089 Uiso 1 1 calc GR
H00F H 0.109227 0.117888 0.561640 0.089 Uiso 1 1 calc GR
H00G H 0.193336 0.049546 0.621763 0.089 Uiso 1 1 calc GR
C00Q C 0.96040(15) 0.29114(10) 0.5378(2) 0.0543(4) Uani 1 1 d .
H00Q H 1.023115 0.264246 0.503753 0.065 Uiso 1 1 calc R
C00R C 0.11813(15) 0.55353(9) 0.7306(2) 0.0504(4) Uani 1 1 d .
H00R H 0.036929 0.562636 0.711596 0.061 Uiso 1 1 calc R

loop_
_atom_site_aniso_label
_atom_site_aniso_U_11
_atom_site_aniso_U_22
_atom_site_aniso_U_33
_atom_site_aniso_U_23
_atom_site_aniso_U_13
_atom_site_aniso_U_12
O001 0.0615(7) 0.0370(6) 0.0469(6) 0.0083(5) -0.0037(5) -0.0188(5)
O002 0.0462(7) 0.0501(7) 0.0605(7) -0.0252(6) -0.0019(5) 0.0045(5)
N003 0.0304(6) 0.0296(6) 0.0300(5) -0.0026(5) 0.0010(4) -0.0038(4)
N004 0.0333(6) 0.0328(6) 0.0327(6) -0.0033(5) 0.0016(4) -0.0005(5)
N005 0.0341(6) 0.0336(6) 0.0358(6) -0.0018(5) 0.0000(5) -0.0052(5)
O006 0.0565(7) 0.0685(8) 0.0548(7) 0.0198(6) -0.0208(6) -0.0294(6)
C007 0.0296(6) 0.0294(6) 0.0257(6) -0.0025(5) -0.0004(5) -0.0043(5)
C008 0.0368(7) 0.0270(6) 0.0257(6) -0.0001(5) 0.0022(5) -0.0060(5)
C009 0.0327(7) 0.0292(7) 0.0390(7) 0.0071(6) 0.0019(5) -0.0049(6)
C00A 0.0339(7) 0.0324(7) 0.0304(6) -0.0016(6) -0.0014(5) -0.0032(6)
C00B 0.0337(7) 0.0321(7) 0.0302(6) -0.0009(6) 0.0016(5) -0.0054(5)
C00C 0.0404(8) 0.0333(7) 0.0311(7) 0.0028(6) -0.0032(5) -0.0054(6)
C00D 0.0326(7) 0.0321(7) 0.0346(7) 0.0011(6) 0.0053(5) -0.0023(5)
C00E 0.0418(8) 0.0272(6) 0.0341(7) 0.0015(6) 0.0088(6) -0.0002(6)
C00F 0.0339(7) 0.0285(7) 0.0426(7) 0.0045(6) 0.0040(6) -0.0009(6)
C00G 0.0464(8) 0.0310(7) 0.0358(7) -0.0006(6) 0.0076(6) -0.0022(6)
C00H 0.0379(8) 0.0310(7) 0.0375(7) -0.0018(6) 0.0030(6) 0.0013(6)
C00I 0.0402(8) 0.0375(8) 0.0471(8) 0.0053(7) 0.0066(6) 0.0011(6)
C00J 0.0429(8) 0.0378(8) 0.0341(7) -0.0057(6) 0.0019(6) -0.0064(6)
C00K 0.0371(8) 0.0410(8) 0.0523(9) 0.0066(7) -0.0033(6) -0.0075(7)
C00L 0.0640(11) 0.0364(8) 0.0455(9) -0.0066(7) 0.0117(8) -0.0005(7)
C00M 0.0426(9) 0.0370(8) 0.0610(10) -0.0007(7) 0.0097(7) 0.0037(7)
C00N 0.0321(8) 0.0480(9) 0.0745(11) 0.0167(9) -0.0028(7) -0.0035(7)
C00O 0.0654(11) 0.0397(9) 0.0616(10) -0.0015(8) 0.0241(9) 0.0114(8)
C00P 0.0611(11) 0.0457(9) 0.0707(12) 0.0061(9) 0.0026(9) -0.0235(8)
C00Q 0.0379(9) 0.0433(9) 0.0831(12) 0.0089(9) 0.0123(8) 0.0080(7)
C00R 0.0480(9) 0.0436(9) 0.0620(10) 0.0081(8) 0.0162(8) 0.0105(7)

loop_
_atom_type_symbol
_atom_type_description
_atom_type_scat_dispersion_real
_atom_type_scat_dispersion_imag
_atom_type_scat_source
C C 0.0033 0.0016 'International Tables Vol C Tables 4.2.6.8 and 6.1.1.4'
H H 0.0000 0.0000 'International Tables Vol C Tables 4.2.6.8 and 6.1.1.4'
N N 0.0061 0.0033 'International Tables Vol C Tables 4.2.6.8 and 6.1.1.4'
O O 0.0106 0.0060 'International Tables Vol C Tables 4.2.6.8 and 6.1.1.4'

loop_
_geom_angle_atom_site_label_1
_geom_angle_atom_site_label_2
_geom_angle_atom_site_label_3
_geom_angle
C00D O001 C00P 117.27(12)
C008 N003 C007 121.18(11)
C008 N003 C00H 121.91(11)
C00H N003 C007 116.15(10)
C00B N004 C00A 122.20(11)
C00E N004 C00A 128.17(11)
C00E N004 C00B 108.79(11)
C008 N005 C009 117.08(12)
N003 C007 H007 107.7
N003 C007 C00A 110.96(10)
N003 C007 C00C 108.58(10)
C00A C007 H007 107.7
C00A C007 C00C 113.97(11)
C00C C007 H007 107.7
N003 C008 C00B 116.80(11)
N005 C008 N003 124.48(12)
N005 C008 C00B 118.71(11)
N005 C009 C00F 122.44(12)
N005 C009 C00K 118.86(13)
C00F C009 C00K 118.70(13)
N004 C00A C007 109.59(10)
N004 C00A H00A 109.8
N004 C00A H00B 109.8
C007 C00A H00A 109.8
C007 C00A H00B 109.8
H00A C00A H00B 108.2
N004 C00B C008 120.10(11)
C00J C00B N004 109.27(12)
C00J C00B C008 130.63(12)
C007 C00C H00C 108.8
C007 C00C H00D 108.8
H00C C00C H00D 107.7
C00D C00C C007 113.87(11)
C00D C00C H00C 108.8
C00D C00C H00D 108.8
O001 C00D C00C 110.93(11)
O006 C00D O001 123.35(13)
O006 C00D C00C 125.72(12)
N004 C00E C00G 107.58(12)
N004 C00E C00I 130.00(13)
C00I C00E C00G 122.42(13)
C009 C00F C00H 119.74(12)
C009 C00F C00M 120.59(13)
C00M C00F C00H 119.64(13)
C00E C00G C00J 106.98(12)
C00L C00G C00E 118.47(14)
C00L C00G C00J 134.54(15)
O002 C00H N003 120.57(13)
O002 C00H C00F 125.19(13)
N003 C00H C00F 114.19(12)
C00E C00I H00I 121.4
C00R C00I C00E 117.25(15)
C00R C00I H00I 121.4
C00B C00J C00G 107.37(13)
C00B C00J H00J 126.3
C00G C00J H00J 126.3
C009 C00K H00K 120.0
C00N C00K C009 120.05(15)
C00N C00K H00K 120.0
C00G C00L H00L 120.8
C00O C00L C00G 118.48(15)
C00O C00L H00L 120.8
C00F C00M H00M 120.2
C00Q C00M C00F 119.63(15)
C00Q C00M H00M 120.2
C00K C00N H00N 119.5
C00K C00N C00Q 121.05(15)
C00Q C00N H00N 119.5
C00L C00O H00O 119.1
C00L C00O C00R 121.73(15)
C00R C00O H00O 119.1
O001 C00P H00E 109.5
O001 C00P H00F 109.5
O001 C00P H00G 109.5
H00E C00P H00F 109.5
H00E C00P H00G 109.5
H00F C00P H00G 109.5
C00M C00Q C00N 119.91(15)
C00M C00Q H00Q 120.0
C00N C00Q H00Q 120.0
C00I C00R C00O 121.64(16)
C00I C00R H00R 119.2
C00O C00R H00R 119.2

loop_
_geom_bond_atom_site_label_1
_geom_bond_atom_site_label_2
_geom_bond_distance
O001 C00D 1.3324(16)
O001 C00P 1.4400(18)
O002 C00H 1.2235(17)
N003 C007 1.4827(16)
N003 C008 1.3901(16)
N003 C00H 1.3972(17)
N004 C00A 1.4488(16)
N004 C00B 1.3852(16)
N004 C00E 1.3767(17)
N005 C008 1.3006(17)
N005 C009 1.3890(18)
O006 C00D 1.1963(16)
C007 H007 0.9800
C007 C00A 1.5154(18)
C007 C00C 1.5293(18)
C008 C00B 1.4543(19)
C009 C00F 1.397(2)
C009 C00K 1.4033(19)
C00A H00A 0.9700
C00A H00B 0.9700
C00B C00J 1.3701(19)
C00C H00C 0.9700
C00C H00D 0.9700
C00C C00D 1.4924(18)
C00E C00G 1.415(2)
C00E C00I 1.392(2)
C00F C00H 1.4542(19)
C00F C00M 1.400(2)
C00G C00J 1.423(2)
C00G C00L 1.413(2)
C00I H00I 0.9300
C00I C00R 1.372(2)
C00J H00J 0.9300
C00K H00K 0.9300
C00K C00N 1.373(2)
C00L H00L 0.9300
C00L C00O 1.372(2)
C00M H00M 0.9300
C00M C00Q 1.377(2)
C00N H00N 0.9300
C00N C00Q 1.390(3)
C00O H00O 0.9300
C00O C00R 1.394(3)
C00P H00E 0.9600
C00P H00F 0.9600
C00P H00G 0.9600
C00Q H00Q 0.9300
C00R H00R 0.9300
